data_9008369
loop_
_publ_author_name
'Takeuchi, Y.'
'Kudoh, Y.'
'Sato, G.'

_publ_section_title
;
 The crystal structure of covellite CuS
 under high pressure up to 33 kbar
 Sample: P = 12 kbar
;
_journal_name_full 'Zeitschrift fur Kristallographie'
_journal_page_first 119
_journal_page_last 128
_journal_volume 173
_journal_year 1985
_chemical_compound_source 'Kosaka mine, Akita Prefecture, Japan'
_chemical_formula_sum 'Cu S'
_chemical_name_mineral Covellite
_space_group_IT_number 194
_symmetry_space_group_name_Hall '-P 6c 2c'
_symmetry_space_group_name_H-M 'P 63/m m c'
_cell_angle_alpha 90
_cell_angle_beta 90
_cell_angle_gamma 120
_cell_length_a 3.768
_cell_length_b 3.768
_cell_length_c 16.27
_cell_formula_units_Z 6
_cell_volume 200.051
_database_code_amcsd 0010941
_diffrn_ambient_pressure 1.2e+06
_exptl_crystal_density_diffrn 4.762
_cod_database_code 9008369

loop_
_space_group_symop_operation_xyz
x,y,z
-x,-x+y,1/2+z
x,x-y,1/2-z
-x+y,-x,1/2-z
x-y,x,1/2+z
-y,-x,z
y,x,-z
y,-x+y,-z
-y,x-y,z
x-y,-y,1/2+z
-x+y,y,1/2-z
x,y,1/2-z
-x,-y,1/2+z
x,x-y,z
-x,-x+y,-z
x-y,x,-z
-x+y,-x,z
y,x,1/2+z
-y,-x,1/2-z
-y,x-y,1/2-z
y,-x+y,1/2+z
-x+y,y,z
x-y,-y,-z
-x,-y,-z

loop_
_atom_site_label
_atom_site_fract_x
_atom_site_fract_y
_atom_site_fract_z
_atom_site_U_iso_or_equiv
Cu1 0.33333 0.66667 0.75000 0.07472
Cu2 0.33333 0.66667 0.11070 0.01140
S1 0.33333 0.66667 0.25000 0.07599
S2 0.00000 0.00000 0.06600 0.01773

loop_
_cod_related_entry_id
_cod_related_entry_database
_cod_related_entry_code
1 AMCSD 0010941
